data_4066527
loop_
_publ_author_name
'Yuan, Mingjun'
'Pullarkat, Sumod A.'
'Li, Yongxin'
'Lee, Zhi-Yi'
'Leung, Pak-Hing'

_publ_section_title
;
 Novel Synthesis of Chiral 1,3-Diphosphines via Palladium Template
 Promoted Hydrophosphination and Functional Group Transformation Reactions
;
_journal_issue 16
_journal_name_full Organometallics
_journal_page_first 3582
_journal_paper_doi 10.1021/om100505w
_journal_volume 29
_journal_year 2010
_chemical_absolute_configuration ad
_chemical_formula_moiety 'C31 H32 Cl N2 P Pd'
_chemical_formula_sum 'C31 H32 Cl N2 P Pd'
_chemical_formula_weight 605.41
_chemical_name_systematic
;

 ?

;
_space_group_IT_number 19
_symmetry_cell_setting orthorhombic
_symmetry_space_group_name_Hall 'P 2ac 2ab'
_symmetry_space_group_name_H-M 'P 21 21 21'
_atom_sites_solution_hydrogens geom
_atom_sites_solution_primary direct
_atom_sites_solution_secondary difmap
_audit_creation_method SHELXL-97
_cell_angle_alpha 90.00
_cell_angle_beta 90.00
_cell_angle_gamma 90.00
_cell_formula_units_Z 4
_cell_length_a 11.7521(3)
_cell_length_b 13.4810(3)
_cell_length_c 18.0259(4)
_cell_measurement_reflns_used 9526
_cell_measurement_temperature 173(2)
_cell_measurement_theta_max 32.19
_cell_measurement_theta_min 2.07
_cell_volume 2855.84(12)
_computing_cell_refinement 'Bruker SMART'
_computing_data_collection 'Bruker SMART'
_computing_data_reduction 'Bruker SAINT'
_computing_molecular_graphics 'Bruker SHELXTL'
_computing_publication_material 'Bruker SHELXTL'
_computing_structure_refinement 'SHELXL-97 (Sheldrick, 1997)'
_computing_structure_solution 'SHELXS-97 (Sheldrick, 1990)'
_diffrn_ambient_temperature 173(2)
_diffrn_measured_fraction_theta_full 0.998
_diffrn_measured_fraction_theta_max 0.998
_diffrn_measurement_device_type 'CCD area detector'
_diffrn_measurement_method 'phi and omega scans'
_diffrn_radiation_monochromator graphite
_diffrn_radiation_source 'fine-focus sealed tube'
_diffrn_radiation_type MoK\a
_diffrn_radiation_wavelength 0.71073
_diffrn_reflns_av_R_equivalents 0.0376
_diffrn_reflns_av_sigmaI/netI 0.0432
_diffrn_reflns_limit_h_max 18
_diffrn_reflns_limit_h_min -17
_diffrn_reflns_limit_k_max 20
_diffrn_reflns_limit_k_min -21
_diffrn_reflns_limit_l_max 28
_diffrn_reflns_limit_l_min -24
_diffrn_reflns_number 50106
_diffrn_reflns_theta_full 34.14
_diffrn_reflns_theta_max 34.14
_diffrn_reflns_theta_min 1.89
_exptl_absorpt_coefficient_mu 0.821
_exptl_absorpt_correction_T_max 0.8400
_exptl_absorpt_correction_T_min 0.7347
_exptl_absorpt_correction_type multi-scan
_exptl_absorpt_process_details sadabs
_exptl_crystal_colour orange
_exptl_crystal_density_diffrn 1.408
_exptl_crystal_density_method 'not measured'
_exptl_crystal_description block
_exptl_crystal_F_000 1240
_exptl_crystal_size_max 0.40
_exptl_crystal_size_mid 0.40
_exptl_crystal_size_min 0.22
_refine_diff_density_max 0.781
_refine_diff_density_min -0.939
_refine_diff_density_rms 0.258
_refine_ls_abs_structure_details 'Flack H D (1983), Acta Cryst. A39, 876-881'
_refine_ls_abs_structure_Flack -0.005(18)
_refine_ls_extinction_method none
_refine_ls_goodness_of_fit_ref 1.113
_refine_ls_hydrogen_treatment constr
_refine_ls_matrix_type full
_refine_ls_number_parameters 328
_refine_ls_number_reflns 11615
_refine_ls_number_restraints 0
_refine_ls_restrained_S_all 1.113
_refine_ls_R_factor_all 0.0445
_refine_ls_R_factor_gt 0.0323
_refine_ls_shift/su_max 0.003
_refine_ls_shift/su_mean 0.000
_refine_ls_structure_factor_coef Fsqd
_refine_ls_weighting_details 'calc w=1/[\s^2^(Fo^2^)+(0.0514P)^2^+0.0000P] where P=(Fo^2^+2Fc^2^)/3'
_refine_ls_weighting_scheme calc
_refine_ls_wR_factor_gt 0.0728
_refine_ls_wR_factor_ref 0.0953
_reflns_number_gt 10237
_reflns_number_total 11615
_reflns_threshold_expression >2sigma(I)
_cod_data_source_file om100505w_si_001.cif
_cod_data_source_block leung440
_cod_depositor_comments
;
The following automatic conversions were performed:

'_symmetry_cell_setting' value 'Orthorhombic' changed to
'orthorhombic' according to
/home/saulius/struct/CIF-dictionaries/cif_core.dic dictionary named
'cif_core.dic' version 2.4.1 from 2010-06-29.

Automatic conversion script
Id: cif_fix_values 1715 2011-07-08 13:25:40Z adriana 
;
_cod_original_sg_symbol_H-M P2(1)2(1)2(1)
_cod_database_code 4066527

loop_
_symmetry_equiv_pos_as_xyz
'x, y, z'
'-x+1/2, -y, z+1/2'
'-x, y+1/2, -z+1/2'
'x+1/2, -y+1/2, -z'

loop_
_atom_site_label
_atom_site_type_symbol
_atom_site_fract_x
_atom_site_fract_y
_atom_site_fract_z
_atom_site_U_iso_or_equiv
_atom_site_adp_type
_atom_site_occupancy
_atom_site_symmetry_multiplicity
_atom_site_calc_flag
_atom_site_refinement_flags
Pd1 Pd 0.208796(14) 0.615499(11) 0.896646(9) 0.01831(4) Uani 1 1 d .
C1 C 0.2962(2) 0.50464(15) 0.94340(12) 0.0197(4) Uani 1 1 d .
C2 C 0.2623(2) 0.40428(17) 0.95103(15) 0.0267(5) Uani 1 1 d .
H2 H 0.1913 0.3836 0.9311 0.032 Uiso 1 1 calc R
C3 C 0.3296(2) 0.33665(17) 0.98650(15) 0.0293(5) Uani 1 1 d .
H3 H 0.3051 0.2697 0.9901 0.035 Uiso 1 1 calc R
C4 C 0.4352(2) 0.36450(16) 1.01806(14) 0.0234(5) Uani 1 1 d .
C5 C 0.5074(2) 0.29531(18) 1.05328(15) 0.0294(5) Uani 1 1 d .
H5 H 0.4866 0.2272 1.0545 0.035 Uiso 1 1 calc R
C6 C 0.6072(2) 0.32517(19) 1.08572(14) 0.0279(5) Uani 1 1 d .
H6 H 0.6555 0.2777 1.1087 0.033 Uiso 1 1 calc R
C7 C 0.6381(2) 0.4257(2) 1.08504(14) 0.0262(5) Uani 1 1 d .
H7 H 0.7064 0.4461 1.1087 0.031 Uiso 1 1 calc R
C8 C 0.5711(2) 0.49443(18) 1.05087(14) 0.0231(4) Uani 1 1 d .
H8 H 0.5939 0.5620 1.0505 0.028 Uiso 1 1 calc R
C9 C 0.46714(19) 0.46630(16) 1.01564(12) 0.0187(4) Uani 1 1 d .
C10 C 0.39538(19) 0.53464(15) 0.97768(12) 0.0185(4) Uani 1 1 d .
C11 C 0.4268(2) 0.64277(16) 0.97042(14) 0.0225(4) Uani 1 1 d .
H11 H 0.4730 0.6640 1.0142 0.027 Uiso 1 1 calc R
C12 C 0.4954(2) 0.6574(2) 0.89912(17) 0.0339(6) Uani 1 1 d .
H12A H 0.4478 0.6409 0.8562 0.051 Uiso 1 1 calc R
H12B H 0.5623 0.6140 0.8999 0.051 Uiso 1 1 calc R
H12C H 0.5200 0.7267 0.8956 0.051 Uiso 1 1 calc R
C13 C 0.3362(3) 0.80415(19) 0.9454(2) 0.0465(9) Uani 1 1 d .
H13A H 0.2653 0.8419 0.9502 0.070 Uiso 1 1 calc R
H13B H 0.3617 0.8055 0.8937 0.070 Uiso 1 1 calc R
H13C H 0.3947 0.8338 0.9772 0.070 Uiso 1 1 calc R
C14 C 0.2686(3) 0.7015(3) 1.04465(17) 0.0452(8) Uani 1 1 d .
H14A H 0.3204 0.7378 1.0775 0.068 Uiso 1 1 calc R
H14B H 0.2593 0.6335 1.0628 0.068 Uiso 1 1 calc R
H14C H 0.1944 0.7347 1.0440 0.068 Uiso 1 1 calc R
C15 C 0.1032(2) 0.59576(17) 0.72182(13) 0.0238(5) Uani 1 1 d .
H15A H 0.0846 0.5485 0.6816 0.029 Uiso 1 1 calc R
H15B H 0.0365 0.6398 0.7283 0.029 Uiso 1 1 calc R
C16 C 0.2037(2) 0.65896(18) 0.69662(14) 0.0284(5) Uani 1 1 d .
H16A H 0.1761 0.7082 0.6601 0.034 Uiso 1 1 calc R
H16B H 0.2334 0.6960 0.7399 0.034 Uiso 1 1 calc R
C17 C 0.2986(3) 0.6019(2) 0.66277(17) 0.0401(6) Uani 1 1 d .
H17 H 0.2787 0.5500 0.6295 0.048 Uiso 1 1 calc R
C18 C 0.4059(3) 0.6166(3) 0.6746(2) 0.0529(9) Uani 1 1 d .
H18 H 0.4272 0.6678 0.7080 0.064 Uiso 1 1 calc R
C19 C 0.4947(3) 0.5596(3) 0.6397(3) 0.0662(12) Uani 1 1 d .
C20 C -0.0218(2) 0.48892(17) 0.83170(14) 0.0222(4) Uani 1 1 d .
C21 C -0.0525(2) 0.4885(2) 0.90643(16) 0.0314(6) Uani 1 1 d .
H21 H 0.0022 0.5049 0.9432 0.038 Uiso 1 1 calc R
C22 C -0.1632(3) 0.4640(2) 0.9274(2) 0.0420(7) Uani 1 1 d .
H22 H -0.1841 0.4634 0.9783 0.050 Uiso 1 1 calc R
C23 C -0.2423(3) 0.4407(2) 0.8736(2) 0.0492(9) Uani 1 1 d .
H23 H -0.3178 0.4241 0.8878 0.059 Uiso 1 1 calc R
C24 C -0.2133(3) 0.4412(2) 0.8000(2) 0.0419(7) Uani 1 1 d .
H24 H -0.2688 0.4253 0.7635 0.050 Uiso 1 1 calc R
C25 C -0.1033(2) 0.4649(2) 0.77846(17) 0.0320(6) Uani 1 1 d .
H25 H -0.0834 0.4647 0.7274 0.038 Uiso 1 1 calc R
C26 C 0.1943(2) 0.41107(16) 0.77820(12) 0.0205(4) Uani 1 1 d .
C27 C 0.1350(2) 0.32908(18) 0.75169(14) 0.0248(5) Uani 1 1 d .
H27 H 0.0545 0.3319 0.7476 0.030 Uiso 1 1 calc R
C28 C 0.1919(3) 0.24344(19) 0.73114(14) 0.0309(6) Uani 1 1 d .
H28 H 0.1504 0.1875 0.7139 0.037 Uiso 1 1 calc R
C29 C 0.3094(3) 0.2394(2) 0.73574(16) 0.0371(7) Uani 1 1 d .
H29 H 0.3485 0.1802 0.7228 0.044 Uiso 1 1 calc R
C30 C 0.3696(3) 0.3218(2) 0.75930(18) 0.0400(7) Uani 1 1 d .
H30 H 0.4504 0.3198 0.7606 0.048 Uiso 1 1 calc R
C31 C 0.3134(2) 0.4068(2) 0.78085(17) 0.0310(6) Uani 1 1 d .
H31 H 0.3555 0.4627 0.7975 0.037 Uiso 1 1 calc R
Cl1 Cl 0.09377(6) 0.75464(5) 0.86335(4) 0.03212(14) Uani 1 1 d .
N1 N 0.31612(19) 0.69938(15) 0.96869(12) 0.0263(4) Uani 1 1 d .
N2 N 0.5671(3) 0.5148(3) 0.6172(3) 0.0964(16) Uani 1 1 d .
P1 P 0.12305(5) 0.52470(4) 0.80818(3) 0.01807(11) Uani 1 1 d .

loop_
_atom_site_aniso_label
_atom_site_aniso_U_11
_atom_site_aniso_U_22
_atom_site_aniso_U_33
_atom_site_aniso_U_23
_atom_site_aniso_U_13
_atom_site_aniso_U_12
Pd1 0.01968(7) 0.01701(6) 0.01822(7) -0.00178(6) -0.00384(6) 0.00131(6)
C1 0.0207(9) 0.0181(8) 0.0203(9) 0.0010(7) -0.0040(9) -0.0015(9)
C2 0.0292(12) 0.0213(11) 0.0295(12) 0.0033(9) -0.0090(10) -0.0065(8)
C3 0.0375(13) 0.0172(10) 0.0331(13) 0.0057(9) -0.0105(11) -0.0055(9)
C4 0.0298(12) 0.0197(10) 0.0207(11) 0.0020(8) -0.0020(9) 0.0002(8)
C5 0.0399(14) 0.0207(11) 0.0277(13) 0.0033(9) -0.0022(11) 0.0066(10)
C6 0.0300(13) 0.0284(11) 0.0252(12) 0.0022(9) 0.0001(9) 0.0120(10)
C7 0.0204(11) 0.0362(12) 0.0222(12) -0.0003(9) -0.0003(8) 0.0064(9)
C8 0.0203(10) 0.0256(11) 0.0233(11) 0.0005(9) -0.0008(9) 0.0003(8)
C9 0.0197(10) 0.0195(9) 0.0168(10) -0.0001(8) 0.0002(8) 0.0004(8)
C10 0.0207(10) 0.0161(8) 0.0187(10) -0.0005(7) -0.0011(8) -0.0015(7)
C11 0.0245(11) 0.0189(9) 0.0241(11) -0.0012(8) -0.0080(9) -0.0012(8)
C12 0.0301(12) 0.0339(13) 0.0377(14) 0.0113(13) -0.0014(12) -0.0084(10)
C13 0.0500(18) 0.0157(11) 0.074(2) -0.0040(13) -0.0254(17) 0.0013(11)
C14 0.0460(19) 0.0583(19) 0.0311(14) -0.0194(14) -0.0036(13) 0.0181(15)
C15 0.0251(11) 0.0263(11) 0.0199(10) 0.0001(8) -0.0030(9) 0.0013(9)
C16 0.0317(12) 0.0267(11) 0.0267(12) 0.0018(9) -0.0002(11) -0.0014(11)
C17 0.0413(15) 0.0398(15) 0.0391(15) -0.0014(12) 0.0092(13) -0.0018(14)
C18 0.0427(18) 0.0523(19) 0.064(2) -0.0088(19) 0.0118(16) -0.0051(17)
C19 0.0387(19) 0.070(3) 0.090(3) -0.017(2) 0.022(2) -0.0088(18)
C20 0.0206(10) 0.0194(10) 0.0265(12) -0.0006(8) 0.0003(9) 0.0005(8)
C21 0.0277(12) 0.0305(12) 0.0360(16) -0.0035(11) 0.0077(11) -0.0005(9)
C22 0.0379(16) 0.0372(15) 0.0509(19) -0.0024(14) 0.0209(14) -0.0027(13)
C23 0.0228(13) 0.0389(16) 0.086(3) -0.0073(16) 0.0157(15) -0.0046(11)
C24 0.0239(12) 0.0399(14) 0.062(2) -0.0049(14) -0.0030(15) -0.0052(12)
C25 0.0258(12) 0.0320(13) 0.0381(15) -0.0019(11) -0.0049(11) -0.0011(10)
C26 0.0215(11) 0.0229(9) 0.0171(9) 0.0002(7) -0.0002(8) 0.0021(8)
C27 0.0262(11) 0.0235(10) 0.0245(11) -0.0023(9) 0.0003(9) -0.0016(9)
C28 0.0428(16) 0.0227(10) 0.0272(12) -0.0027(9) 0.0059(11) -0.0005(11)
C29 0.0467(18) 0.0307(12) 0.0339(14) -0.0032(11) 0.0094(13) 0.0153(12)
C30 0.0288(13) 0.0444(16) 0.0469(18) -0.0071(14) 0.0029(13) 0.0119(12)
C31 0.0229(12) 0.0334(13) 0.0367(14) -0.0080(10) -0.0020(10) 0.0040(9)
Cl1 0.0376(3) 0.0277(3) 0.0311(3) -0.0060(2) -0.0103(3) 0.0145(3)
N1 0.0297(11) 0.0192(9) 0.0300(11) -0.0064(8) -0.0101(9) 0.0046(8)
N2 0.049(2) 0.089(3) 0.151(4) -0.030(3) 0.038(3) -0.001(2)
P1 0.0172(2) 0.0183(2) 0.0187(3) -0.0013(2) -0.0024(2) 0.0003(2)

loop_
_atom_type_symbol
_atom_type_description
_atom_type_scat_dispersion_real
_atom_type_scat_dispersion_imag
_atom_type_scat_source
C C 0.0033 0.0016 'International Tables Vol C Tables 4.2.6.8 and 6.1.1.4'
H H 0.0000 0.0000 'International Tables Vol C Tables 4.2.6.8 and 6.1.1.4'
N N 0.0061 0.0033 'International Tables Vol C Tables 4.2.6.8 and 6.1.1.4'
P P 0.1023 0.0942 'International Tables Vol C Tables 4.2.6.8 and 6.1.1.4'
Cl Cl 0.1484 0.1585 'International Tables Vol C Tables 4.2.6.8 and 6.1.1.4'
Pd Pd -0.9988 1.0072 'International Tables Vol C Tables 4.2.6.8 and 6.1.1.4'

loop_
_geom_angle_atom_site_label_1
_geom_angle_atom_site_label_2
_geom_angle_atom_site_label_3
_geom_angle
C1 Pd1 N1 80.56(9)
C1 Pd1 P1 97.02(6)
N1 Pd1 P1 169.94(6)
C1 Pd1 Cl1 169.56(7)
N1 Pd1 Cl1 94.09(6)
P1 Pd1 Cl1 89.75(2)
C10 C1 C2 118.3(2)
C10 C1 Pd1 113.80(15)
C2 C1 Pd1 127.59(18)
C3 C2 C1 121.3(2)
C3 C2 H2 119.3
C1 C2 H2 119.3
C2 C3 C4 121.2(2)
C2 C3 H3 119.4
C4 C3 H3 119.4
C5 C4 C3 122.2(2)
C5 C4 C9 119.5(2)
C3 C4 C9 118.3(2)
C6 C5 C4 120.8(2)
C6 C5 H5 119.6
C4 C5 H5 119.6
C5 C6 C7 120.1(2)
C5 C6 H6 120.0
C7 C6 H6 120.0
C8 C7 C6 120.7(2)
C8 C7 H7 119.6
C6 C7 H7 119.6
C7 C8 C9 121.0(2)
C7 C8 H8 119.5
C9 C8 H8 119.5
C4 C9 C10 118.8(2)
C4 C9 C8 117.9(2)
C10 C9 C8 123.3(2)
C1 C10 C9 121.72(19)
C1 C10 C11 116.79(19)
C9 C10 C11 121.4(2)
N1 C11 C10 106.24(19)
N1 C11 C12 111.8(2)
C10 C11 C12 109.0(2)
N1 C11 H11 109.9
C10 C11 H11 109.9
C12 C11 H11 109.9
C11 C12 H12A 109.5
C11 C12 H12B 109.5
H12A C12 H12B 109.5
C11 C12 H12C 109.5
H12A C12 H12C 109.5
H12B C12 H12C 109.5
N1 C13 H13A 109.5
N1 C13 H13B 109.5
H13A C13 H13B 109.5
N1 C13 H13C 109.5
H13A C13 H13C 109.5
H13B C13 H13C 109.5
N1 C14 H14A 109.5
N1 C14 H14B 109.5
H14A C14 H14B 109.5
N1 C14 H14C 109.5
H14A C14 H14C 109.5
H14B C14 H14C 109.5
C16 C15 P1 116.35(18)
C16 C15 H15A 108.2
P1 C15 H15A 108.2
C16 C15 H15B 108.2
P1 C15 H15B 108.2
H15A C15 H15B 107.4
C17 C16 C15 114.5(2)
C17 C16 H16A 108.6
C15 C16 H16A 108.6
C17 C16 H16B 108.6
C15 C16 H16B 108.6
H16A C16 H16B 107.6
C18 C17 C16 125.7(3)
C18 C17 H17 117.1
C16 C17 H17 117.1
C17 C18 C19 123.5(4)
C17 C18 H18 118.3
C19 C18 H18 118.3
N2 C19 C18 175.3(6)
C25 C20 C21 119.1(2)
C25 C20 P1 123.0(2)
C21 C20 P1 117.94(19)
C20 C21 C22 120.3(3)
C20 C21 H21 119.9
C22 C21 H21 119.9
C23 C22 C21 119.5(3)
C23 C22 H22 120.2
C21 C22 H22 120.2
C24 C23 C22 120.8(3)
C24 C23 H23 119.6
C22 C23 H23 119.6
C23 C24 C25 120.2(3)
C23 C24 H24 119.9
C25 C24 H24 119.9
C24 C25 C20 120.1(3)
C24 C25 H25 120.0
C20 C25 H25 120.0
C27 C26 C31 118.7(2)
C27 C26 P1 122.53(18)
C31 C26 P1 118.79(18)
C28 C27 C26 120.8(2)
C28 C27 H27 119.6
C26 C27 H27 119.6
C29 C28 C27 119.9(3)
C29 C28 H28 120.0
C27 C28 H28 120.0
C28 C29 C30 119.8(3)
C28 C29 H29 120.1
C30 C29 H29 120.1
C31 C30 C29 120.6(3)
C31 C30 H30 119.7
C29 C30 H30 119.7
C30 C31 C26 120.2(3)
C30 C31 H31 119.9
C26 C31 H31 119.9
C14 N1 C13 107.5(2)
C14 N1 C11 108.5(2)
C13 N1 C11 110.4(2)
C14 N1 Pd1 110.50(19)
C13 N1 Pd1 115.07(18)
C11 N1 Pd1 104.71(13)
C20 P1 C26 105.98(10)
C20 P1 C15 102.49(11)
C26 P1 C15 104.13(11)
C20 P1 Pd1 113.47(8)
C26 P1 Pd1 117.42(8)
C15 P1 Pd1 111.89(8)

loop_
_geom_bond_atom_site_label_1
_geom_bond_atom_site_label_2
_geom_bond_distance
Pd1 C1 2.000(2)
Pd1 N1 2.135(2)
Pd1 P1 2.2488(6)
Pd1 Cl1 2.3887(6)
C1 C10 1.380(3)
C1 C2 1.417(3)
C2 C3 1.366(3)
C2 H2 0.9500
C3 C4 1.416(4)
C3 H3 0.9500
C4 C5 1.412(3)
C4 C9 1.423(3)
C5 C6 1.370(4)
C5 H5 0.9500
C6 C7 1.403(4)
C6 H6 0.9500
C7 C8 1.363(3)
C7 H7 0.9500
C8 C9 1.428(3)
C8 H8 0.9500
C9 C10 1.424(3)
C10 C11 1.509(3)
C11 N1 1.508(3)
C11 C12 1.530(4)
C11 H11 1.0000
C12 H12A 0.9800
C12 H12B 0.9800
C12 H12C 0.9800
C13 N1 1.492(4)
C13 H13A 0.9800
C13 H13B 0.9800
C13 H13C 0.9800
C14 N1 1.479(4)
C14 H14A 0.9800
C14 H14B 0.9800
C14 H14C 0.9800
C15 C16 1.525(4)
C15 P1 1.843(2)
C15 H15A 0.9900
C15 H15B 0.9900
C16 C17 1.486(4)
C16 H16A 0.9900
C16 H16B 0.9900
C17 C18 1.295(5)
C17 H17 0.9500
C18 C19 1.441(5)
C18 H18 0.9500
C19 N2 1.119(5)
C20 C25 1.394(4)
C20 C21 1.395(4)
C20 P1 1.819(2)
C21 C22 1.395(4)
C21 H21 0.9500
C22 C23 1.379(5)
C22 H22 0.9500
C23 C24 1.370(5)
C23 H23 0.9500
C24 C25 1.388(4)
C24 H24 0.9500
C25 H25 0.9500
C26 C27 1.391(3)
C26 C31 1.402(3)
C26 P1 1.828(2)
C27 C28 1.385(4)
C27 H27 0.9500
C28 C29 1.384(4)
C28 H28 0.9500
C29 C30 1.384(5)
C29 H29 0.9500
C30 C31 1.379(4)
C30 H30 0.9500
C31 H31 0.9500
